data_7708554
loop_
_publ_author_name
'Paderni, Daniele'
'Giorgi , Luca'
'Macedi, Eleonora'
'Formica, Mauro'
'Paoli, Paola'
'Rossi, Patrizia'
'Fusi, Vieri'

_publ_section_title
;
 A selective fluorescent probe for GadoliniumIII in water based on a PdII
 -preorganized chromone-receptor
;
_journal_name_full 'Dalton Transactions'
_journal_paper_doi 10.1039/D1DT01753E
_journal_year 2021
_chemical_formula_sum 'C24 H34 N2 O12 Pd'
_chemical_formula_weight 648.93
_space_group_crystal_system monoclinic
_space_group_IT_number 14
_space_group_name_Hall '-P 2yn'
_space_group_name_H-M_alt 'P 1 21/n 1'
_atom_sites_solution_hydrogens mixed
_audit_creation_method SHELXL-2018/3
_audit_update_record
;
2021-05-27 deposited with the CCDC.	2021-10-11 downloaded from the CCDC.
;
_cell_angle_alpha 90
_cell_angle_beta 100.880(5)
_cell_angle_gamma 90
_cell_formula_units_Z 4
_cell_length_a 13.8990(5)
_cell_length_b 9.2755(5)
_cell_length_c 20.2093(19)
_cell_measurement_reflns_used 6400
_cell_measurement_temperature 100(2)
_cell_measurement_theta_max 72.2660
_cell_measurement_theta_min 4.4320
_cell_volume 2558.6(3)
_computing_cell_refinement 'CrysAlisPro 1.171.39.46 (Rigaku OD, 2018)'
_computing_data_collection 'CrysAlisPro 1.171.39.46 (Rigaku OD, 2018)'
_computing_data_reduction 'CrysAlisPro 1.171.39.46 (Rigaku OD, 2018)'
_computing_molecular_graphics 'PARST97 (Nardelli, 1995)'
_computing_structure_refinement 'SHELXL-2018/3 (Sheldrick, 2018)'
_computing_structure_solution 'SIR-2004, (Burla, 2005)'
_diffrn_ambient_temperature 100(2)
_diffrn_detector_area_resol_mean 8.1241
_diffrn_measured_fraction_theta_full 0.999
_diffrn_measured_fraction_theta_max 0.996
_diffrn_measurement_device 'four-circle diffractometer'
_diffrn_measurement_device_type 'Xcalibur, Onyx'
_diffrn_radiation_type CuK\a
_diffrn_radiation_wavelength 1.54184
_diffrn_reflns_av_R_equivalents 0.1034
_diffrn_reflns_av_unetI/netI 0.0782
_diffrn_reflns_Laue_measured_fraction_full 0.999
_diffrn_reflns_Laue_measured_fraction_max 0.996
_diffrn_reflns_limit_h_max 16
_diffrn_reflns_limit_h_min -17
_diffrn_reflns_limit_k_max 11
_diffrn_reflns_limit_k_min -11
_diffrn_reflns_limit_l_max 24
_diffrn_reflns_limit_l_min -21
_diffrn_reflns_number 19062
_diffrn_reflns_point_group_measured_fraction_full 0.999
_diffrn_reflns_point_group_measured_fraction_max 0.996
_diffrn_reflns_theta_full 67.684
_diffrn_reflns_theta_max 72.480
_diffrn_reflns_theta_min 4.264
_diffrn_source 'fine-focus sealed X-ray tube'
_exptl_absorpt_coefficient_mu 6.468
_exptl_absorpt_correction_T_max 1.00000
_exptl_absorpt_correction_T_min 0.28586
_exptl_absorpt_correction_type multi-scan
_exptl_absorpt_process_details
;
CrysAlisPro 1.171.39.46 (Rigaku Oxford Diffraction, 2018)
Empirical absorption correction using spherical harmonics,
 implemented in SCALE3 ABSPACK scaling algorithm.
;
_exptl_crystal_colour colorless
_exptl_crystal_density_diffrn 1.685
_exptl_crystal_description prism
_exptl_crystal_F_000 1336
_exptl_crystal_size_max 0.32
_exptl_crystal_size_mid 0.28
_exptl_crystal_size_min 0.22
_refine_diff_density_max 0.943
_refine_diff_density_min -1.541
_refine_diff_density_rms 0.144
_refine_ls_extinction_method none
_refine_ls_goodness_of_fit_ref 1.063
_refine_ls_hydrogen_treatment mixed
_refine_ls_matrix_type full
_refine_ls_number_parameters 388
_refine_ls_number_reflns 5059
_refine_ls_number_restraints 18
_refine_ls_restrained_S_all 1.061
_refine_ls_R_factor_all 0.0926
_refine_ls_R_factor_gt 0.0606
_refine_ls_shift/su_max 0.001
_refine_ls_shift/su_mean 0.000
_refine_ls_structure_factor_coef Fsqd
_refine_ls_weighting_details 'w=1/[\s^2^(Fo^2^)+(0.0593P)^2^+10.0468P] where P=(Fo^2^+2Fc^2^)/3'
_refine_ls_weighting_scheme calc
_refine_ls_wR_factor_gt 0.1317
_refine_ls_wR_factor_ref 0.1498
_reflns_Friedel_coverage 0.000
_reflns_number_gt 3738
_reflns_number_total 5059
_reflns_threshold_expression 'I > 2\s(I)'
_cod_data_source_file d1dt01753e2.cif
_cod_data_source_block '[Pd(H-2L2)](H2O)6'
_cod_original_sg_symbol_H-M 'P 21/n'
_cod_database_code 7708554
_shelx_shelxl_version_number 2018/3
_shelx_space_group_comment
;
The symmetry employed for this shelxl refinement is uniquely defined
by the following loop, which should always be used as a source of
symmetry information in preference to the above space-group names.
They are only intended as comments.
;

loop_
_space_group_symop_operation_xyz
'x, y, z'
'-x+1/2, y+1/2, -z+1/2'
'-x, -y, -z'
'x-1/2, -y-1/2, z-1/2'

loop_
_atom_site_label
_atom_site_type_symbol
_atom_site_fract_x
_atom_site_fract_y
_atom_site_fract_z
_atom_site_U_iso_or_equiv
_atom_site_adp_type
_atom_site_occupancy
_atom_site_site_symmetry_order
_atom_site_calc_flag
_atom_site_refinement_flags_posn
_atom_site_refinement_flags_adp
_atom_site_refinement_flags_occupancy
_atom_site_disorder_assembly
_atom_site_disorder_group
Pd1 Pd 0.36393(4) 0.18120(5) 0.69205(2) 0.02159(16) Uani 1 1 d . . . . .
O1 O 0.4248(3) 0.2557(4) 0.7836(2) 0.0264(10) Uani 1 1 d . . . . .
O2 O 0.3459(3) 0.0159(4) 0.9067(2) 0.0254(10) Uani 1 1 d . . . . .
O3 O 0.4847(4) 0.4011(5) 0.8974(2) 0.0334(12) Uani 1 1 d . . . . .
O4 O 0.3884(3) 0.3772(4) 0.6557(2) 0.0239(10) Uani 1 1 d . . . . .
O5 O 0.3590(3) 0.3365(4) 0.4738(2) 0.0254(10) Uani 1 1 d . . . . .
O6 O 0.4202(4) 0.6496(4) 0.6174(2) 0.0296(11) Uani 1 1 d . . . . .
N1 N 0.3453(4) -0.0183(5) 0.7300(2) 0.0203(11) Uani 1 1 d . . . . .
N2 N 0.3018(4) 0.1024(5) 0.6000(2) 0.0217(12) Uani 1 1 d . . . . .
C1 C 0.2789(5) -0.0981(6) 0.6748(3) 0.0277(16) Uani 1 1 d . . . . .
H1A H 0.286686 -0.203216 0.682378 0.033 Uiso 1 1 calc R U . . .
H1B H 0.209863 -0.072479 0.675165 0.033 Uiso 1 1 calc R U . . .
C2 C 0.3007(5) -0.0141(7) 0.7898(3) 0.0261(15) Uani 1 1 d . . . . .
H2A H 0.294313 -0.113840 0.805858 0.031 Uiso 1 1 calc R U . . .
H2B H 0.234005 0.027049 0.777448 0.031 Uiso 1 1 calc R U . . .
C3 C 0.3587(5) 0.0737(7) 0.8463(3) 0.0261(15) Uani 1 1 d . . . . .
C4 C 0.4076(5) 0.1976(6) 0.8407(3) 0.0236(14) Uani 1 1 d . . . . .
C5 C 0.4455(5) 0.2825(6) 0.9018(3) 0.0255(15) Uani 1 1 d . . . . .
C6 C 0.4273(5) 0.2222(6) 0.9645(3) 0.0226(14) Uani 1 1 d . . . . .
C7 C 0.4540(5) 0.2943(7) 1.0262(3) 0.0249(14) Uani 1 1 d . . . . .
H7 H 0.485424 0.385528 1.027281 0.030 Uiso 1 1 calc R U . . .
C8 C 0.4358(5) 0.2360(7) 1.0848(3) 0.0306(16) Uani 1 1 d . . . . .
H8 H 0.453177 0.287446 1.125994 0.037 Uiso 1 1 calc R U . . .
C9 C 0.3916(5) 0.1003(8) 1.0838(3) 0.0297(16) Uani 1 1 d . . . . .
H9 H 0.381256 0.058482 1.124846 0.036 Uiso 1 1 calc R U . . .
C10 C 0.3628(5) 0.0268(7) 1.0245(3) 0.0291(16) Uani 1 1 d . . . . .
H10 H 0.331552 -0.064420 1.023810 0.035 Uiso 1 1 calc R U . . .
C11 C 0.3808(5) 0.0895(6) 0.9650(3) 0.0256(15) Uani 1 1 d . . . . .
C12 C 0.4435(5) -0.0924(7) 0.7459(3) 0.0310(16) Uani 1 1 d . . . . .
H12A H 0.472800 -0.094638 0.705418 0.046 Uiso 1 1 calc R U . . .
H12B H 0.486748 -0.039567 0.781681 0.046 Uiso 1 1 calc R U . . .
H12C H 0.434866 -0.191233 0.760899 0.046 Uiso 1 1 calc R U . . .
C13 C 0.3039(5) -0.0592(7) 0.6081(3) 0.0265(15) Uani 1 1 d . . . . .
H13A H 0.256124 -0.103948 0.571302 0.032 Uiso 1 1 calc R U . . .
H13B H 0.369952 -0.096181 0.605535 0.032 Uiso 1 1 calc R U . . .
C14 C 0.3609(5) 0.1436(6) 0.5494(3) 0.0253(15) Uani 1 1 d . . . . .
H14A H 0.331916 0.099655 0.505542 0.030 Uiso 1 1 calc R U . . .
H14B H 0.428058 0.104987 0.563315 0.030 Uiso 1 1 calc R U . . .
C15 C 0.3659(5) 0.3042(7) 0.5412(3) 0.0245(14) Uani 1 1 d . . . . .
C16 C 0.3835(5) 0.4058(7) 0.5906(3) 0.0262(15) Uani 1 1 d . . . . .
C17 C 0.3977(5) 0.5558(6) 0.5735(3) 0.0253(15) Uani 1 1 d . . . . .
C18 C 0.3875(5) 0.5864(6) 0.5012(3) 0.0225(14) Uani 1 1 d . . . . .
C19 C 0.3968(5) 0.7266(7) 0.4766(3) 0.0264(15) Uani 1 1 d . . . . .
H19 H 0.411340 0.804414 0.507416 0.032 Uiso 1 1 calc R U . . .
C20 C 0.3852(5) 0.7523(7) 0.4088(3) 0.0291(16) Uani 1 1 d . . . . .
H20 H 0.389582 0.847793 0.392685 0.035 Uiso 1 1 calc R U . . .
C21 C 0.3668(5) 0.6372(7) 0.3634(3) 0.0288(16) Uani 1 1 d . . . . .
H21 H 0.360363 0.654852 0.316482 0.035 Uiso 1 1 calc R U . . .
C22 C 0.3581(5) 0.5003(7) 0.3857(3) 0.0267(15) Uani 1 1 d . . . . .
H22 H 0.344973 0.422729 0.354646 0.032 Uiso 1 1 calc R U . . .
C23 C 0.3687(5) 0.4755(7) 0.4542(3) 0.0245(14) Uani 1 1 d . . . . .
C24 C 0.1976(5) 0.1513(7) 0.5786(3) 0.0283(16) Uani 1 1 d . . . . .
H24A H 0.159762 0.122961 0.612802 0.042 Uiso 1 1 calc R U . . .
H24B H 0.195962 0.256408 0.573666 0.042 Uiso 1 1 calc R U . . .
H24C H 0.169188 0.106444 0.535459 0.042 Uiso 1 1 calc R U . . .
O1W O 0.6326(4) 1.2226(6) 0.8087(3) 0.0470(14) Uani 1 1 d D . . . .
H1W1 H 0.639(5) 1.149(6) 0.786(4) 0.056 Uiso 1 1 d D U . . .
H1W2 H 0.5712(10) 1.225(9) 0.798(4) 0.056 Uiso 1 1 d D U . . .
O2W O 0.4775(4) 0.5561(5) 0.7671(2) 0.0328(12) Uani 1 1 d D . . . .
H2W1 H 0.470(6) 0.527(6) 0.7275(10) 0.039 Uiso 1 1 d D U . . .
H2W2 H 0.486(6) 0.475(3) 0.785(3) 0.039 Uiso 1 1 d D U . . .
O3W O 0.7601(4) 0.9232(6) 0.6053(3) 0.0441(14) Uani 1 1 d D . . . .
H3W1 H 0.785(5) 0.992(5) 0.630(3) 0.053 Uiso 1 1 d D U . . .
H3W2 H 0.800(5) 0.861(5) 0.624(4) 0.053 Uiso 1 1 d D U . . .
O4W O 0.6729(4) 0.9537(7) 0.7495(3) 0.0474(14) Uani 1 1 d D . . . .
H4W1 H 0.708(5) 0.991(9) 0.724(3) 0.057 Uiso 1 1 d D U . . .
H4W2 H 0.637(5) 0.909(8) 0.718(2) 0.057 Uiso 1 1 d D U . . .
O5W O 0.6737(4) 0.6287(6) 0.7811(3) 0.0417(13) Uani 1 1 d D . . . .
H5W1 H 0.6123(12) 0.617(7) 0.776(4) 0.050 Uiso 1 1 d D U . . .
H5W2 H 0.668(5) 0.713(4) 0.764(4) 0.050 Uiso 1 1 d D U . . .
O6W O 0.5632(4) 0.8840(6) 0.6193(3) 0.0419(13) Uani 1 1 d D . . . .
H6W1 H 0.545(5) 0.797(3) 0.616(4) 0.050 Uiso 1 1 d D U . . .
H6W2 H 0.620(2) 0.868(7) 0.612(4) 0.050 Uiso 1 1 d D U . . .

loop_
_atom_site_aniso_label
_atom_site_aniso_U_11
_atom_site_aniso_U_22
_atom_site_aniso_U_33
_atom_site_aniso_U_23
_atom_site_aniso_U_13
_atom_site_aniso_U_12
Pd1 0.0302(3) 0.0180(2) 0.0129(2) -0.00007(18) -0.00538(17) -0.0010(2)
O1 0.039(3) 0.022(2) 0.015(2) 0.0001(17) -0.0039(19) -0.003(2)
O2 0.041(3) 0.019(2) 0.014(2) 0.0007(16) 0.0002(19) -0.003(2)
O3 0.050(3) 0.026(2) 0.019(2) -0.0011(18) -0.009(2) -0.007(2)
O4 0.035(3) 0.019(2) 0.014(2) -0.0019(16) -0.0043(19) -0.007(2)
O5 0.039(3) 0.022(2) 0.011(2) -0.0012(17) -0.0044(18) -0.002(2)
O6 0.047(3) 0.019(2) 0.021(2) 0.0007(17) 0.000(2) 0.001(2)
N1 0.024(3) 0.021(2) 0.014(2) 0.002(2) -0.003(2) -0.002(2)
N2 0.031(3) 0.016(2) 0.015(3) 0.0012(19) -0.002(2) 0.001(2)
C1 0.043(4) 0.017(3) 0.019(3) 0.000(2) -0.005(3) -0.002(3)
C2 0.032(4) 0.026(3) 0.017(3) -0.002(2) -0.003(3) -0.007(3)
C3 0.037(4) 0.020(3) 0.018(3) -0.002(2) -0.002(3) 0.001(3)
C4 0.032(4) 0.021(3) 0.014(3) -0.001(2) -0.005(3) 0.004(3)
C5 0.033(4) 0.020(3) 0.018(3) -0.008(2) -0.008(3) 0.000(3)
C6 0.028(4) 0.018(3) 0.017(3) -0.001(2) -0.005(3) 0.007(3)
C7 0.029(4) 0.021(3) 0.021(3) 0.000(2) -0.005(3) -0.002(3)
C8 0.036(4) 0.036(4) 0.017(3) -0.006(3) -0.004(3) -0.002(3)
C9 0.030(4) 0.042(4) 0.013(3) 0.002(3) -0.005(3) -0.001(3)
C10 0.036(4) 0.026(3) 0.022(3) 0.003(3) -0.004(3) -0.005(3)
C11 0.036(4) 0.020(3) 0.016(3) -0.004(2) -0.007(3) 0.001(3)
C12 0.039(4) 0.026(3) 0.023(3) -0.003(3) -0.007(3) 0.006(3)
C13 0.034(4) 0.023(3) 0.019(3) 0.004(2) -0.005(3) -0.002(3)
C14 0.038(4) 0.018(3) 0.017(3) -0.002(2) -0.001(3) 0.004(3)
C15 0.032(4) 0.022(3) 0.016(3) 0.005(2) -0.005(3) -0.002(3)
C16 0.033(4) 0.025(3) 0.016(3) -0.001(2) -0.006(3) 0.000(3)
C17 0.032(4) 0.019(3) 0.022(3) 0.000(3) -0.004(3) -0.001(3)
C18 0.023(3) 0.022(3) 0.019(3) 0.000(2) -0.005(3) 0.001(3)
C19 0.030(4) 0.025(3) 0.020(3) 0.002(3) -0.004(3) 0.004(3)
C20 0.032(4) 0.025(3) 0.027(4) 0.004(3) -0.005(3) -0.002(3)
C21 0.032(4) 0.035(4) 0.017(3) 0.006(3) -0.004(3) 0.004(3)
C22 0.035(4) 0.028(3) 0.012(3) 0.002(2) -0.006(3) 0.002(3)
C23 0.030(4) 0.022(3) 0.018(3) 0.004(2) -0.004(3) -0.002(3)
C24 0.028(4) 0.029(3) 0.022(3) -0.001(3) -0.009(3) -0.002(3)
O1W 0.036(3) 0.051(3) 0.051(4) -0.003(3) -0.001(3) -0.001(3)
O2W 0.050(3) 0.024(2) 0.021(2) -0.0001(19) -0.002(2) -0.007(2)
O3W 0.054(4) 0.042(3) 0.031(3) -0.003(2) -0.007(2) -0.001(3)
O4W 0.044(3) 0.054(4) 0.041(3) -0.015(3) -0.002(3) -0.003(3)
O5W 0.042(3) 0.047(3) 0.034(3) -0.001(2) 0.001(3) 0.002(3)
O6W 0.041(3) 0.036(3) 0.045(3) -0.007(2) 0.000(3) 0.004(3)

loop_
_atom_type_symbol
_atom_type_description
_atom_type_scat_dispersion_real
_atom_type_scat_dispersion_imag
_atom_type_scat_source
C C 0.0181 0.0091 'International Tables Vol C Tables 4.2.6.8 and 6.1.1.4'
H H 0.0000 0.0000 'International Tables Vol C Tables 4.2.6.8 and 6.1.1.4'
N N 0.0311 0.0180 'International Tables Vol C Tables 4.2.6.8 and 6.1.1.4'
O O 0.0492 0.0322 'International Tables Vol C Tables 4.2.6.8 and 6.1.1.4'
Pd Pd 0.1215 3.9337 'International Tables Vol C Tables 4.2.6.8 and 6.1.1.4'

loop_
_geom_angle_atom_site_label_1
_geom_angle_atom_site_label_2
_geom_angle_atom_site_label_3
_geom_angle
_geom_angle_site_symmetry_1
_geom_angle_site_symmetry_3
_geom_angle_publ_flag
O1 Pd1 O4 87.40(17) . . ?
O1 Pd1 N2 179.02(19) . . ?
O4 Pd1 N2 93.58(18) . . ?
O1 Pd1 N1 91.58(18) . . ?
O4 Pd1 N1 177.6(2) . . ?
N2 Pd1 N1 87.44(19) . . ?
C4 O1 Pd1 123.0(4) . . ?
C11 O2 C3 119.0(5) . . ?
C16 O4 Pd1 124.1(4) . . ?
C23 O5 C15 120.0(5) . . ?
C2 N1 C1 109.3(5) . . ?
C2 N1 C12 110.1(5) . . ?
C1 N1 C12 109.8(5) . . ?
C2 N1 Pd1 113.0(4) . . ?
C1 N1 Pd1 105.8(3) . . ?
C12 N1 Pd1 108.7(4) . . ?
C14 N2 C24 110.8(5) . . ?
C14 N2 C13 109.3(5) . . ?
C24 N2 C13 109.3(5) . . ?
C14 N2 Pd1 110.1(4) . . ?
C24 N2 Pd1 112.0(4) . . ?
C13 N2 Pd1 105.2(4) . . ?
C13 C1 N1 109.6(5) . . ?
N1 C2 C3 113.1(6) . . ?
C4 C3 O2 123.9(5) . . ?
C4 C3 C2 127.0(6) . . ?
O2 C3 C2 108.8(5) . . ?
O1 C4 C3 126.2(5) . . ?
O1 C4 C5 114.5(5) . . ?
C3 C4 C5 119.3(6) . . ?
O3 C5 C6 123.8(5) . . ?
O3 C5 C4 120.5(6) . . ?
C6 C5 C4 115.6(5) . . ?
C11 C6 C7 117.4(6) . . ?
C11 C6 C5 120.4(5) . . ?
C7 C6 C5 122.1(6) . . ?
C8 C7 C6 121.3(6) . . ?
C7 C8 C9 119.7(6) . . ?
C10 C9 C8 120.9(6) . . ?
C9 C10 C11 118.3(6) . . ?
O2 C11 C6 121.6(6) . . ?
O2 C11 C10 116.1(6) . . ?
C6 C11 C10 122.2(6) . . ?
C1 C13 N2 109.5(5) . . ?
N2 C14 C15 112.1(5) . . ?
C16 C15 O5 122.9(6) . . ?
C16 C15 C14 127.7(6) . . ?
O5 C15 C14 109.2(5) . . ?
O4 C16 C15 123.7(6) . . ?
O4 C16 C17 116.2(5) . . ?
C15 C16 C17 120.1(6) . . ?
O6 C17 C16 121.9(6) . . ?
O6 C17 C18 122.7(6) . . ?
C16 C17 C18 115.4(5) . . ?
C23 C18 C19 117.4(6) . . ?
C23 C18 C17 120.5(6) . . ?
C19 C18 C17 122.2(6) . . ?
C20 C19 C18 120.9(6) . . ?
C19 C20 C21 119.7(6) . . ?
C22 C21 C20 120.8(6) . . ?
C21 C22 C23 119.2(6) . . ?
O5 C23 C22 116.8(6) . . ?
O5 C23 C18 121.1(5) . . ?
C22 C23 C18 122.1(6) . . ?

loop_
_geom_bond_atom_site_label_1
_geom_bond_atom_site_label_2
_geom_bond_distance
_geom_bond_site_symmetry_2
_geom_bond_publ_flag
Pd1 O1 2.006(4) . ?
Pd1 O4 2.014(4) . ?
Pd1 N2 2.033(5) . ?
Pd1 N1 2.038(5) . ?
O1 C4 1.336(8) . ?
O2 C11 1.370(7) . ?
O2 C3 1.375(8) . ?
O3 C5 1.237(8) . ?
O4 C16 1.331(8) . ?
O5 C23 1.363(7) . ?
O5 C15 1.381(7) . ?
O6 C17 1.240(7) . ?
N1 C2 1.460(8) . ?
N1 C1 1.501(7) . ?
N1 C12 1.508(8) . ?
N2 C14 1.477(9) . ?
N2 C24 1.500(8) . ?
N2 C13 1.508(8) . ?
C1 C13 1.499(9) . ?
C2 C3 1.506(8) . ?
C3 C4 1.351(9) . ?
C4 C5 1.475(8) . ?
C5 C6 1.450(9) . ?
C6 C11 1.391(9) . ?
C6 C7 1.402(8) . ?
C7 C8 1.370(9) . ?
C8 C9 1.400(10) . ?
C9 C10 1.371(9) . ?
C10 C11 1.400(9) . ?
C14 C15 1.502(8) . ?
C15 C16 1.361(9) . ?
C16 C17 1.456(9) . ?
C17 C18 1.468(9) . ?
C18 C23 1.392(8) . ?
C18 C19 1.407(9) . ?
C19 C20 1.370(9) . ?
C20 C21 1.399(9) . ?
C21 C22 1.360(9) . ?
C22 C23 1.382(8) . ?
